data_1550418
loop_
_publ_author_name
'Zuo, Wei'
'Jia, Chuandong'
'Zhang, Huizheng'
'Zhao, Yanxia'
'Yang, Xiao-Juan'
'Wu, Biao'

_publ_section_title
;
 Selective recognition of choline phosphate by tripodal hexa-urea
 receptors with dual binding sites: crystal and solution evidence
;
_journal_name_full 'Chemical Science'
_journal_paper_doi 10.1039/C8SC04338H
_journal_year 2019
_chemical_formula_sum 'C142 H201 N36 O33 P2'
_chemical_formula_weight 3002.32
_space_group_crystal_system monoclinic
_space_group_IT_number 14
_space_group_name_Hall '-P 2yn'
_space_group_name_H-M_alt 'P 1 21/n 1'
_symmetry_space_group_name_Hall '-P 2yn'
_symmetry_space_group_name_H-M 'P 1 21/n 1'
_atom_sites_solution_hydrogens geom
_audit_creation_method SHELXL-2014/7
_audit_update_record
;
2018-08-01 deposited with the CCDC.
2018-12-27 downloaded from the CCDC.
;
_cell_angle_alpha 90
_cell_angle_beta 119.257(5)
_cell_angle_gamma 90
_cell_formula_units_Z 2
_cell_length_a 22.7938(8)
_cell_length_b 18.9289(4)
_cell_length_c 23.1163(8)
_cell_measurement_reflns_used 9823
_cell_measurement_temperature 153(2)
_cell_measurement_theta_max 25.05
_cell_measurement_theta_min 2.17
_cell_volume 8701.5(6)
_computing_structure_refinement 'SHELXL-2014/7 (Sheldrick, 2014)'
_diffrn_ambient_temperature 153(2)
_diffrn_detector_area_resol_mean 'fine-focus sealed tube'
_diffrn_measured_fraction_theta_full 0.993
_diffrn_measured_fraction_theta_max 0.993
_diffrn_measurement_device_type 'Bruker APEX II area detector'
_diffrn_measurement_method '\w scan'
_diffrn_radiation_type CuK\a
_diffrn_radiation_wavelength 1.54184
_diffrn_reflns_av_R_equivalents 0.0401
_diffrn_reflns_av_unetI/netI 0.0467
_diffrn_reflns_Laue_measured_fraction_full 0.993
_diffrn_reflns_Laue_measured_fraction_max 0.993
_diffrn_reflns_limit_h_max 26
_diffrn_reflns_limit_h_min -27
_diffrn_reflns_limit_k_max 22
_diffrn_reflns_limit_k_min -22
_diffrn_reflns_limit_l_max 27
_diffrn_reflns_limit_l_min -27
_diffrn_reflns_number 62489
_diffrn_reflns_point_group_measured_fraction_full 0.993
_diffrn_reflns_point_group_measured_fraction_max 0.993
_diffrn_reflns_theta_full 66.500
_diffrn_reflns_theta_max 66.500
_diffrn_reflns_theta_min 2.231
_exptl_absorpt_coefficient_mu 0.849
_exptl_absorpt_correction_type multi-scan
_exptl_absorpt_process_details SADABS
_exptl_crystal_colour YELLOW
_exptl_crystal_density_diffrn 1.146
_exptl_crystal_description block
_exptl_crystal_F_000 3198
_exptl_crystal_size_max 0.250
_exptl_crystal_size_mid 0.225
_exptl_crystal_size_min 0.200
_exptl_transmission_factor_max 0.7452
_exptl_transmission_factor_min 0.3060
_platon_squeeze_details
;
;
_refine_diff_density_max 0.740
_refine_diff_density_min -0.372
_refine_diff_density_rms 0.053
_refine_ls_extinction_method none
_refine_ls_goodness_of_fit_ref 1.044
_refine_ls_hydrogen_treatment constr
_refine_ls_matrix_type full
_refine_ls_number_parameters 975
_refine_ls_number_reflns 15239
_refine_ls_number_restraints 17
_refine_ls_restrained_S_all 1.048
_refine_ls_R_factor_all 0.1211
_refine_ls_R_factor_gt 0.1074
_refine_ls_shift/su_max 0.000
_refine_ls_shift/su_mean 0.000
_refine_ls_structure_factor_coef Fsqd
_refine_ls_weighting_details 'w=1/[\s^2^(Fo^2^)+(0.0200P)^2^+10.9519P] where P=(Fo^2^+2Fc^2^)/3'
_refine_ls_weighting_scheme calc
_refine_ls_wR_factor_gt 0.2146
_refine_ls_wR_factor_ref 0.2201
_reflns_Friedel_coverage 0.000
_reflns_number_gt 11452
_reflns_number_total 15239
_reflns_threshold_expression 'I > 2\s(I)'
_cod_data_source_file c8sc04338h2.cif
_cod_data_source_block 2
_cod_depositor_comments
;
The following automatic conversions were performed:

'_exptl_absorpt_correction_type' value 'Multi-scan' changed to
'multi-scan' according to
/home/data/users/saulius/crontab/automatic-downloads/rss-feeds/RSC/lib/dictionaries/cif_core.dic
dictionary named 'cif_core.dic' version 2.4.2 from 2011-04-26.

Automatic conversion script
Id: cif_fix_values 4973 2017-02-22 13:04:09Z antanas 
;
_cod_database_code 1550418
_shelx_shelxl_version_number 2014/7
_shelx_space_group_comment
;
The symmetry employed for this shelxl refinement is uniquely defined
by the following loop, which should always be used as a source of
symmetry information in preference to the above space-group names.
They are only intended as comments.
;
_shelx_estimated_absorpt_t_min 0.816
_shelx_estimated_absorpt_t_max 0.849

loop_
_space_group_symop_operation_xyz
'x, y, z'
'-x+1/2, y+1/2, -z+1/2'
'-x, -y, -z'
'x-1/2, -y-1/2, z-1/2'

loop_
_atom_site_label
_atom_site_type_symbol
_atom_site_fract_x
_atom_site_fract_y
_atom_site_fract_z
_atom_site_U_iso_or_equiv
_atom_site_adp_type
_atom_site_occupancy
_atom_site_site_symmetry_order
_atom_site_calc_flag
_atom_site_refinement_flags_posn
_atom_site_refinement_flags_adp
_atom_site_refinement_flags_occupancy
C1 C 0.9157(3) 0.4160(3) 0.7665(3) 0.1065(14) Uani 1 1 d . . .
H1A H 0.9486 0.4087 0.8139 0.128 Uiso 1 1 calc R U .
H1B H 0.8935 0.4622 0.7622 0.128 Uiso 1 1 calc R U .
C2 C 0.9524(3) 0.4176(3) 0.7266(3) 0.1075(15) Uani 1 1 d . . .
H2A H 0.9898 0.4520 0.7470 0.129 Uiso 1 1 calc R U .
H2B H 0.9721 0.3704 0.7287 0.129 Uiso 1 1 calc R U .
C3 C 0.8914(3) 0.5048(3) 0.6396(3) 0.1037(15) Uani 1 1 d . . .
C4 C 0.8235(3) 0.5808(3) 0.5435(3) 0.1095(16) Uani 1 1 d . . .
C5 C 0.8733(3) 0.6296(3) 0.5531(3) 0.1141(17) Uani 1 1 d . . .
H5 H 0.9194 0.6184 0.5812 0.137 Uiso 1 1 calc R U .
C6 C 0.8557(4) 0.6937(3) 0.5219(4) 0.141(2) Uani 1 1 d . . .
H6 H 0.8893 0.7272 0.5281 0.170 Uiso 1 1 calc R U .
C7 C 0.7903(5) 0.7089(3) 0.4822(4) 0.160(3) Uani 1 1 d . . .
H7A H 0.7790 0.7540 0.4616 0.192 Uiso 1 1 calc R U .
C8 C 0.7384(4) 0.6622(3) 0.4698(4) 0.159(3) Uani 1 1 d . . .
H8A H 0.6927 0.6745 0.4410 0.191 Uiso 1 1 calc R U .
C9 C 0.7565(3) 0.5959(3) 0.5017(4) 0.1272(19) Uani 1 1 d . . .
C10 C 0.6385(4) 0.5487(3) 0.4564(5) 0.164(3) Uani 1 1 d . . .
C11 C 0.5431(3) 0.4654(3) 0.4250(4) 0.148(2) Uani 1 1 d . . .
C12 C 0.4942(4) 0.5126(3) 0.4164(7) 0.294(8) Uani 1 1 d . . .
H12A H 0.5039 0.5617 0.4212 0.353 Uiso 1 1 calc R U .
C13 C 0.4310(4) 0.4897(4) 0.4008(7) 0.279(7) Uani 1 1 d . . .
H13 H 0.3991 0.5223 0.4001 0.335 Uiso 1 1 calc R U .
C14 C 0.4144(3) 0.4225(3) 0.3866(4) 0.140(2) Uani 1 1 d . . .
C15 C 0.4611(3) 0.3746(3) 0.3915(3) 0.1035(14) Uani 1 1 d . . .
H15 H 0.4492 0.3263 0.3816 0.124 Uiso 1 1 calc R U .
C16 C 0.5253(2) 0.3964(2) 0.4107(2) 0.0964(13) Uani 1 1 d . . .
H16 H 0.5579 0.3629 0.4141 0.116 Uiso 1 1 calc R U .
C17 C 0.8102(3) 0.3777(3) 0.7569(3) 0.1053(14) Uani 1 1 d . . .
H17A H 0.8292 0.4005 0.8009 0.126 Uiso 1 1 calc R U .
H17B H 0.7869 0.3340 0.7580 0.126 Uiso 1 1 calc R U .
C18 C 0.7600(3) 0.4268(2) 0.7053(2) 0.0987(9) Uani 1 1 d . . .
H18A H 0.7282 0.4436 0.7199 0.118 Uiso 1 1 calc R U .
H18B H 0.7839 0.4686 0.7012 0.118 Uiso 1 1 calc R U .
C19 C 0.6689(2) 0.3513(2) 0.6260(3) 0.0893(12) Uani 1 1 d . . .
C20 C 0.5799(2) 0.2825(2) 0.5341(2) 0.0882(12) Uani 1 1 d . . .
C21 C 0.5260(2) 0.3007(3) 0.5446(3) 0.0989(14) Uani 1 1 d . . .
H21 H 0.5303 0.3395 0.5725 0.119 Uiso 1 1 calc R U .
C22 C 0.4667(3) 0.2624(3) 0.5144(3) 0.1055(15) Uani 1 1 d . . .
H22 H 0.4302 0.2753 0.5211 0.127 Uiso 1 1 calc R U .
C23 C 0.4608(2) 0.2064(3) 0.4752(3) 0.1027(14) Uani 1 1 d . . .
H23 H 0.4204 0.1796 0.4559 0.123 Uiso 1 1 calc R U .
C24 C 0.5124(2) 0.1871(2) 0.4627(2) 0.0910(12) Uani 1 1 d . . .
H24 H 0.5071 0.1482 0.4346 0.109 Uiso 1 1 calc R U .
C25 C 0.5722(2) 0.2259(2) 0.4922(2) 0.0841(11) Uani 1 1 d . . .
C26 C 0.6257(2) 0.1677(2) 0.4331(3) 0.0852(11) Uani 1 1 d . . .
C27 C 0.7080(2) 0.1206(2) 0.4021(2) 0.0883(12) Uani 1 1 d . . .
C28 C 0.6634(2) 0.0798(3) 0.3476(3) 0.1030(14) Uani 1 1 d . . .
H28 H 0.6166 0.0798 0.3335 0.124 Uiso 1 1 calc R U .
C29 C 0.6885(3) 0.0393(3) 0.3147(3) 0.1127(16) Uani 1 1 d . . .
H29 H 0.6590 0.0114 0.2776 0.135 Uiso 1 1 calc R U .
C30 C 0.7551(3) 0.0397(3) 0.3353(3) 0.1089(15) Uani 1 1 d . . .
C31 C 0.7992(3) 0.0797(3) 0.3866(3) 0.1204(18) Uani 1 1 d . . .
H31 H 0.8458 0.0790 0.3999 0.144 Uiso 1 1 calc R U .
C32 C 0.7752(2) 0.1213(3) 0.4191(3) 0.1116(16) Uani 1 1 d . . .
H32 H 0.8054 0.1512 0.4541 0.134 Uiso 1 1 calc R U .
C33 C 0.8955(3) 0.2909(3) 0.7737(3) 0.1055(14) Uani 1 1 d . . .
H33A H 0.9004 0.2875 0.8186 0.127 Uiso 1 1 calc R U .
H33B H 0.9411 0.2887 0.7785 0.127 Uiso 1 1 calc R U .
C34 C 0.8544(3) 0.2286(3) 0.7324(3) 0.1047(14) Uani 1 1 d . . .
H34A H 0.8746 0.1843 0.7568 0.126 Uiso 1 1 calc R U .
H34B H 0.8082 0.2321 0.7258 0.126 Uiso 1 1 calc R U .
C35 C 0.9006(3) 0.1944(2) 0.6616(3) 0.1006(14) Uani 1 1 d . . .
C36 C 0.9324(2) 0.1619(3) 0.5773(3) 0.1054(15) Uani 1 1 d . . .
C37 C 0.9502(3) 0.0921(3) 0.5939(3) 0.1207(18) Uani 1 1 d . . .
H37 H 0.9337 0.0672 0.6187 0.145 Uiso 1 1 calc R U .
C38 C 0.9922(3) 0.0574(4) 0.5749(4) 0.140(2) Uani 1 1 d . . .
H38 H 1.0047 0.0096 0.5873 0.168 Uiso 1 1 calc R U .
C39 C 1.0148(4) 0.0920(4) 0.5389(4) 0.146(3) Uani 1 1 d . . .
H39 H 1.0438 0.0685 0.5264 0.175 Uiso 1 1 calc R U .
C40 C 0.9966(3) 0.1616(4) 0.5197(3) 0.138(2) Uani 1 1 d . . .
H40 H 1.0123 0.1851 0.4935 0.165 Uiso 1 1 calc R U .
C41 C 0.9548(3) 0.1973(3) 0.5391(3) 0.1055(15) Uani 1 1 d . . .
C42 C 0.9486(3) 0.3119(3) 0.4844(3) 0.1186(18) Uani 1 1 d . . .
C43 C 0.9221(2) 0.4368(3) 0.4445(3) 0.1069(16) Uani 1 1 d . . .
C44 C 0.9473(3) 0.4386(4) 0.4013(3) 0.148(2) Uani 1 1 d . . .
H44 H 0.9637 0.3966 0.3916 0.177 Uiso 1 1 calc R U .
C45 C 0.9488(3) 0.5011(6) 0.3723(3) 0.152(3) Uani 1 1 d . . .
H45 H 0.9677 0.5023 0.3437 0.182 Uiso 1 1 calc R U .
C46 C 0.9238(4) 0.5611(4) 0.3834(3) 0.130(2) Uani 1 1 d . . .
C47 C 0.8989(4) 0.5602(3) 0.4257(4) 0.159(3) Uani 1 1 d . . .
H47 H 0.8827 0.6024 0.4352 0.191 Uiso 1 1 calc R U .
C48 C 0.8972(4) 0.4980(3) 0.4547(4) 0.144(3) Uani 1 1 d . . .
H48 H 0.8780 0.4974 0.4831 0.173 Uiso 1 1 calc R U .
C49 C 0.2330(3) 0.1248(3) 0.8837(3) 0.1168(17) Uani 1 1 d . . .
H49A H 0.2077 0.0842 0.8874 0.140 Uiso 1 1 calc R U .
H49B H 0.2791 0.1087 0.8964 0.140 Uiso 1 1 calc R U .
C50 C 0.1985(3) 0.1520(4) 0.8127(3) 0.132(2) Uani 1 1 d . . .
H50A H 0.2172 0.1991 0.8124 0.159 Uiso 1 1 calc R U .
H50B H 0.2100 0.1200 0.7858 0.159 Uiso 1 1 calc R U .
C51 C 0.1020(3) 0.1769(4) 0.7102(3) 0.145(2) Uani 1 1 d . . .
H51A H 0.1273 0.2179 0.7085 0.218 Uiso 1 1 calc R U .
H51B H 0.0539 0.1884 0.6880 0.218 Uiso 1 1 calc R U .
H51C H 0.1094 0.1368 0.6876 0.218 Uiso 1 1 calc R U .
C52 C 0.0922(3) 0.0908(3) 0.7824(3) 0.133(2) Uani 1 1 d . . .
H52A H 0.0433 0.0957 0.7555 0.199 Uiso 1 1 calc R U .
H52B H 0.1041 0.0799 0.8283 0.199 Uiso 1 1 calc R U .
H52C H 0.1076 0.0524 0.7646 0.199 Uiso 1 1 calc R U .
C53 C 0.1040(3) 0.2163(3) 0.8116(3) 0.137(2) Uani 1 1 d . . .
H53A H 0.1225 0.2614 0.8072 0.206 Uiso 1 1 calc R U .
H53B H 0.1210 0.2058 0.8586 0.206 Uiso 1 1 calc R U .
H53C H 0.0548 0.2192 0.7889 0.206 Uiso 1 1 calc R U .
C54 C 0.5087(5) 0.1945(4) 0.7490(5) 0.178(3) Uani 1 1 d . . .
H54A H 0.5234 0.1448 0.7601 0.214 Uiso 1 1 calc R U .
H54B H 0.5039 0.2141 0.7862 0.214 Uiso 1 1 calc R U .
C55 C 0.4410(5) 0.1949(5) 0.6881(6) 0.222(5) Uani 1 1 d . . .
H55A H 0.4448 0.1788 0.6494 0.267 Uiso 1 1 calc R U .
H55B H 0.4222 0.2434 0.6792 0.267 Uiso 1 1 calc R U .
C56 C 0.3929(7) 0.1433(7) 0.7002(9) 0.367(11) Uani 1 1 d . . .
H56A H 0.4080 0.0939 0.7022 0.440 Uiso 1 1 calc R U .
H56B H 0.3952 0.1548 0.7430 0.440 Uiso 1 1 calc R U .
C57 C 0.3241(7) 0.1509(7) 0.6467(10) 0.377(12) Uani 1 1 d . . .
H57A H 0.3148 0.2008 0.6342 0.566 Uiso 1 1 calc R U .
H57B H 0.2931 0.1336 0.6614 0.566 Uiso 1 1 calc R U .
H57C H 0.3182 0.1233 0.6083 0.566 Uiso 1 1 calc R U .
C58 C 0.5777(3) 0.2007(3) 0.6940(3) 0.1221(17) Uani 1 1 d . . .
H58A H 0.5368 0.2062 0.6503 0.146 Uiso 1 1 calc R U .
H58B H 0.6141 0.2274 0.6920 0.146 Uiso 1 1 calc R U .
C59 C 0.5960(5) 0.1276(4) 0.7018(4) 0.191(4) Uani 1 1 d . . .
H59A H 0.5559 0.0980 0.6901 0.229 Uiso 1 1 calc R U .
H59B H 0.6297 0.1179 0.7485 0.229 Uiso 1 1 calc R U .
C60 C 0.6262(6) 0.1086(4) 0.6551(4) 0.180(3) Uani 1 1 d . . .
H60A H 0.6315 0.0566 0.6577 0.216 Uiso 1 1 calc R U .
H60B H 0.5898 0.1189 0.6095 0.216 Uiso 1 1 calc R U .
C61 C 0.6854(4) 0.1349(4) 0.6578(5) 0.188(4) Uani 1 1 d . . .
H61A H 0.6787 0.1844 0.6435 0.283 Uiso 1 1 calc R U .
H61B H 0.6961 0.1070 0.6285 0.283 Uiso 1 1 calc R U .
H61C H 0.7227 0.1317 0.7034 0.283 Uiso 1 1 calc R U .
C62 C 0.6290(5) 0.2293(5) 0.8113(4) 0.184(3) Uani 1 1 d D . .
H62A H 0.6218 0.2515 0.8461 0.221 Uiso 1 1 calc R U .
H62B H 0.6389 0.1786 0.8226 0.221 Uiso 1 1 calc R U .
C63 C 0.6862(4) 0.2618(4) 0.8116(4) 0.170(3) Uani 1 1 d . . .
H63A H 0.6761 0.3106 0.7940 0.205 Uiso 1 1 calc R U .
H63B H 0.7024 0.2338 0.7861 0.205 Uiso 1 1 calc R U .
C64 C 0.7347(7) 0.2607(5) 0.8836(5) 0.270(7) Uani 1 1 d D . .
H64A H 0.7094 0.2506 0.9073 0.324 Uiso 1 1 calc R U .
H64B H 0.7658 0.2206 0.8922 0.324 Uiso 1 1 calc R U .
C65 C 0.7726(4) 0.3197(5) 0.9113(5) 0.202(4) Uani 1 1 d D . .
H65A H 0.8090 0.3219 0.9002 0.303 Uiso 1 1 calc R U .
H65B H 0.7920 0.3179 0.9596 0.303 Uiso 1 1 calc R U .
H65C H 0.7443 0.3618 0.8940 0.303 Uiso 1 1 calc R U .
C66 C 0.5416(5) 0.3103(4) 0.7226(5) 0.195(3) Uani 1 1 d . . .
H66A H 0.4988 0.3089 0.6801 0.234 Uiso 1 1 calc R U .
H66B H 0.5754 0.3344 0.7143 0.234 Uiso 1 1 calc R U .
C67 C 0.5310(5) 0.3545(4) 0.7742(5) 0.195(3) Uani 1 1 d D . .
H67A H 0.5720 0.3527 0.8182 0.234 Uiso 1 1 calc R U .
H67B H 0.4930 0.3350 0.7784 0.234 Uiso 1 1 calc R U .
C68 C 0.5155(6) 0.4337(6) 0.7481(6) 0.256(4) Uani 1 1 d D U .
H68A H 0.4807 0.4339 0.7007 0.307 Uiso 1 1 calc R U .
H68B H 0.4975 0.4600 0.7732 0.307 Uiso 1 1 calc R U .
C69 C 0.5788(10) 0.4705(13) 0.7564(13) 0.256(4) Uani 0.5 1 d D U P
C70 C 0.8476(6) 0.2444(8) 0.3326(6) 0.156(5) Uani 0.5 1 d . . P
H73 H 0.8351 0.2503 0.3673 0.235 Uiso 0.5 1 calc R U P
H71 H 0.8605 0.2902 0.3225 0.235 Uiso 0.5 1 calc R U P
H69 H 0.8856 0.2116 0.3480 0.235 Uiso 0.5 1 calc R U P
C71 C 0.7923(7) 0.2169(7) 0.2748(7) 0.146(5) Uani 0.5 1 d . . P
H70A H 0.7693 0.2552 0.2423 0.175 Uiso 0.5 1 calc R U P
H70B H 0.7597 0.1951 0.2860 0.175 Uiso 0.5 1 calc R U P
C72 C 0.7592(8) 0.1306(7) 0.1899(6) 0.151(5) Uani 0.5 1 d . . P
H71A H 0.7341 0.1647 0.1536 0.181 Uiso 0.5 1 calc R U P
H71B H 0.7282 0.1089 0.2033 0.181 Uiso 0.5 1 calc R U P
C73 C 0.7940(11) 0.0743(8) 0.1695(7) 0.216(10) Uani 0.5 1 d . . P
H72A H 0.8424 0.0843 0.1910 0.325 Uiso 0.5 1 calc R U P
H72B H 0.7751 0.0751 0.1213 0.325 Uiso 0.5 1 calc R U P
H72C H 0.7869 0.0276 0.1833 0.325 Uiso 0.5 1 calc R U P
C69A C 0.6348(13) 0.5062(14) 0.7850(12) 0.256(4) Uani 0.5 1 d . . P
N1 N 0.8646(2) 0.3594(2) 0.7441(2) 0.0985(11) Uani 1 1 d . . .
N2 N 0.9100(2) 0.4361(2) 0.6589(2) 0.1004(11) Uani 1 1 d . . .
H2 H 0.8952 0.4027 0.6287 0.120 Uiso 1 1 calc R U .
N3 N 0.8425(2) 0.51348(19) 0.5756(2) 0.1007(12) Uani 1 1 d . . .
H3 H 0.8214 0.4757 0.5527 0.121 Uiso 1 1 calc R U .
N4 N 0.7081(3) 0.5435(2) 0.4903(3) 0.1339(17) Uani 1 1 d . . .
H4 H 0.7243 0.5016 0.5071 0.161 Uiso 1 1 calc R U .
N5 N 0.6107(2) 0.4826(2) 0.4476(3) 0.1436(19) Uani 1 1 d . . .
H5A H 0.6385 0.4468 0.4572 0.172 Uiso 1 1 calc R U .
N6 N 0.3452(3) 0.3983(4) 0.3663(4) 0.170(3) Uani 1 1 d . . .
N7 N 0.7220(2) 0.39304(19) 0.6402(2) 0.0987(9) Uani 1 1 d . . .
H7 H 0.7342 0.4002 0.6099 0.118 Uiso 1 1 calc R U .
N8 N 0.64055(18) 0.32156(18) 0.56380(19) 0.0877(10) Uani 1 1 d . . .
H8 H 0.6616 0.3272 0.5408 0.105 Uiso 1 1 calc R U .
N9 N 0.62702(17) 0.20992(17) 0.48216(18) 0.0849(9) Uani 1 1 d . . .
H9 H 0.6660 0.2289 0.5101 0.102 Uiso 1 1 calc R U .
N10 N 0.68887(17) 0.16113(17) 0.43947(19) 0.0868(9) Uani 1 1 d . . .
H10 H 0.7210 0.1860 0.4715 0.104 Uiso 1 1 calc R U .
N11 N 0.7800(3) -0.0058(3) 0.2999(3) 0.1367(18) Uani 1 1 d . . .
N12 N 0.85145(19) 0.22584(19) 0.6688(2) 0.0966(10) Uani 1 1 d . . .
H12 H 0.8171 0.2450 0.6341 0.116 Uiso 1 1 calc R U .
N13 N 0.89075(19) 0.19748(19) 0.5976(2) 0.0970(11) Uani 1 1 d . . .
H13A H 0.8570 0.2228 0.5680 0.116 Uiso 1 1 calc R U .
N14 N 0.9346(2) 0.2668(2) 0.5219(2) 0.1110(13) Uani 1 1 d . . .
H14 H 0.9092 0.2842 0.5373 0.133 Uiso 1 1 calc R U .
N15 N 0.9190(2) 0.3767(2) 0.4775(2) 0.1066(12) Uani 1 1 d . . .
H15A H 0.8942 0.3809 0.4970 0.128 Uiso 1 1 calc R U .
N16 N 0.9257(3) 0.6280(4) 0.3531(3) 0.155(2) Uani 1 1 d . . .
N17 N 0.1251(2) 0.1580(3) 0.7805(2) 0.1110(13) Uani 1 1 d . . .
N18 N 0.5647(3) 0.2357(3) 0.7448(3) 0.1503(19) Uani 1 1 d D . .
O1 O 0.9177(2) 0.55384(18) 0.67829(19) 0.1228(12) Uani 1 1 d . . .
O2 O 0.6083(3) 0.6028(2) 0.4358(4) 0.220(3) Uani 1 1 d . . .
O3 O 0.3083(3) 0.4382(3) 0.3749(5) 0.280(5) Uani 1 1 d . . .
O4 O 0.3306(2) 0.3387(3) 0.3476(3) 0.1595(17) Uani 1 1 d . . .
O5 O 0.64807(16) 0.34192(15) 0.66534(16) 0.0984(9) Uani 1 1 d . . .
O6 O 0.57582(16) 0.14062(17) 0.38936(18) 0.1054(10) Uani 1 1 d . . .
O7 O 0.7395(3) -0.0391(3) 0.2519(3) 0.171(2) Uani 1 1 d . . .
O8 O 0.8400(2) -0.0079(3) 0.3198(2) 0.170(2) Uani 1 1 d . . .
O9 O 0.95033(18) 0.16648(17) 0.70761(18) 0.1111(10) Uani 1 1 d . . .
O10 O 0.9840(2) 0.2979(3) 0.4591(2) 0.1524(16) Uani 1 1 d . . .
O11 O 0.9418(3) 0.6284(4) 0.3108(3) 0.210(3) Uani 1 1 d . . .
O12 O 0.9032(6) 0.6797(4) 0.3638(4) 0.270(5) Uani 1 1 d . . .
O13 O 0.23579(15) 0.17921(16) 0.92608(15) 0.0985(9) Uani 1 1 d . . .
O14 O 0.21695(15) 0.11134(14) 1.00861(16) 0.0956(9) Uani 1 1 d . . .
O15 O 0.26295(14) 0.23540(13) 1.03025(14) 0.0853(7) Uani 1 1 d . . .
O16 O 0.33407(14) 0.13278(15) 1.03004(15) 0.0917(8) Uani 1 1 d . . .
O17 O 0.8174(5) 0.1647(5) 0.2472(5) 0.163(3) Uani 0.5 1 d . . P
P1 P 0.26419(6) 0.16313(6) 1.00295(6) 0.0844(3) Uani 1 1 d . . .

loop_
_atom_site_aniso_label
_atom_site_aniso_U_11
_atom_site_aniso_U_22
_atom_site_aniso_U_33
_atom_site_aniso_U_23
_atom_site_aniso_U_13
_atom_site_aniso_U_12
C1 0.117(4) 0.102(3) 0.111(4) -0.013(3) 0.064(3) -0.016(3)
C2 0.108(4) 0.105(4) 0.120(4) -0.021(3) 0.064(3) -0.022(3)
C3 0.124(4) 0.082(3) 0.136(5) -0.027(3) 0.087(4) -0.027(3)
C4 0.137(5) 0.075(3) 0.146(5) -0.024(3) 0.092(4) -0.018(3)
C5 0.147(5) 0.075(3) 0.152(5) -0.021(3) 0.098(4) -0.024(3)
C6 0.162(6) 0.092(4) 0.186(7) -0.020(4) 0.097(6) -0.036(4)
C7 0.185(7) 0.083(4) 0.218(8) 0.005(4) 0.104(7) -0.018(5)
C8 0.167(6) 0.072(3) 0.217(7) 0.007(4) 0.078(6) -0.014(4)
C9 0.132(5) 0.080(3) 0.185(6) -0.018(4) 0.090(5) -0.017(3)
C10 0.139(6) 0.070(3) 0.292(10) -0.014(5) 0.111(6) 0.004(4)
C11 0.116(4) 0.073(3) 0.249(8) 0.006(4) 0.086(5) 0.014(3)
C12 0.129(6) 0.067(4) 0.65(2) -0.012(7) 0.165(10) 0.022(4)
C13 0.137(6) 0.099(5) 0.58(2) 0.031(8) 0.163(10) 0.041(5)
C14 0.088(4) 0.094(4) 0.223(7) 0.027(4) 0.065(4) 0.019(3)
C15 0.103(3) 0.095(3) 0.119(4) 0.004(3) 0.059(3) 0.002(3)
C16 0.103(3) 0.073(3) 0.124(4) 0.006(2) 0.064(3) 0.012(2)
C17 0.124(4) 0.097(3) 0.120(4) -0.014(3) 0.079(3) -0.012(3)
C18 0.119(2) 0.0770(18) 0.128(2) -0.0098(16) 0.082(2) -0.0045(16)
C19 0.104(3) 0.065(2) 0.122(4) 0.005(2) 0.073(3) 0.010(2)
C20 0.095(3) 0.076(3) 0.115(3) 0.011(2) 0.069(3) 0.005(2)
C21 0.109(3) 0.093(3) 0.126(4) 0.010(3) 0.082(3) 0.017(3)
C22 0.096(3) 0.109(4) 0.141(4) 0.024(3) 0.081(3) 0.018(3)
C23 0.091(3) 0.105(4) 0.132(4) 0.017(3) 0.070(3) 0.001(3)
C24 0.089(3) 0.079(3) 0.121(3) 0.012(2) 0.064(3) 0.000(2)
C25 0.092(3) 0.071(2) 0.113(3) 0.014(2) 0.069(3) 0.009(2)
C26 0.086(3) 0.066(2) 0.116(3) -0.002(2) 0.060(3) -0.001(2)
C27 0.092(3) 0.066(2) 0.118(3) -0.004(2) 0.060(3) 0.004(2)
C28 0.091(3) 0.090(3) 0.136(4) -0.022(3) 0.063(3) -0.004(2)
C29 0.109(4) 0.090(3) 0.149(5) -0.032(3) 0.071(3) -0.005(3)
C30 0.100(3) 0.107(4) 0.131(4) -0.017(3) 0.065(3) 0.016(3)
C31 0.092(3) 0.142(5) 0.133(4) -0.037(4) 0.059(3) 0.008(3)
C32 0.084(3) 0.123(4) 0.135(4) -0.034(3) 0.059(3) -0.001(3)
C33 0.119(4) 0.097(3) 0.105(3) -0.001(3) 0.058(3) -0.001(3)
C34 0.122(4) 0.090(3) 0.112(4) 0.004(3) 0.065(3) -0.003(3)
C35 0.108(4) 0.070(3) 0.112(4) -0.011(3) 0.044(3) -0.006(3)
C36 0.095(3) 0.094(3) 0.119(4) -0.036(3) 0.046(3) 0.004(3)
C37 0.111(4) 0.090(3) 0.143(5) -0.037(3) 0.047(3) 0.002(3)
C38 0.119(5) 0.101(4) 0.177(7) -0.056(4) 0.054(4) 0.010(4)
C39 0.135(5) 0.125(6) 0.177(7) -0.064(5) 0.075(5) 0.014(4)
C40 0.125(4) 0.143(5) 0.156(5) -0.048(4) 0.078(4) 0.018(4)
C41 0.103(3) 0.100(4) 0.119(4) -0.038(3) 0.059(3) 0.005(3)
C42 0.112(4) 0.130(5) 0.144(5) -0.032(4) 0.086(4) -0.006(3)
C43 0.104(3) 0.121(4) 0.127(4) -0.030(3) 0.082(3) -0.032(3)
C44 0.149(5) 0.193(7) 0.156(6) 0.014(5) 0.117(5) 0.010(5)
C45 0.119(5) 0.238(9) 0.134(5) 0.011(6) 0.090(4) -0.010(5)
C46 0.154(5) 0.149(6) 0.116(4) -0.029(4) 0.089(4) -0.060(5)
C47 0.258(8) 0.112(4) 0.200(7) -0.030(4) 0.184(7) -0.049(5)
C48 0.218(7) 0.102(4) 0.204(7) -0.030(4) 0.174(6) -0.039(4)
C49 0.111(4) 0.119(4) 0.121(4) -0.012(3) 0.057(3) 0.023(3)
C50 0.116(4) 0.158(5) 0.136(5) -0.034(4) 0.072(4) 0.015(4)
C51 0.145(5) 0.157(6) 0.120(5) -0.001(4) 0.054(4) -0.003(4)
C52 0.142(5) 0.097(4) 0.179(6) -0.012(4) 0.094(5) 0.002(3)
C53 0.109(4) 0.130(5) 0.155(5) -0.049(4) 0.051(4) 0.019(3)
C54 0.225(9) 0.140(6) 0.236(9) 0.052(6) 0.165(8) 0.020(6)
C55 0.170(8) 0.173(8) 0.292(12) 0.109(8) 0.089(8) 0.010(6)
C56 0.220(12) 0.256(14) 0.60(3) 0.231(17) 0.176(17) 0.024(11)
C57 0.225(13) 0.245(14) 0.60(3) 0.189(17) 0.154(18) 0.067(11)
C58 0.147(5) 0.112(4) 0.112(4) -0.019(3) 0.067(4) -0.015(4)
C59 0.341(12) 0.101(5) 0.148(6) 0.001(4) 0.134(7) 0.028(6)
C60 0.309(12) 0.095(4) 0.200(8) 0.008(5) 0.175(9) 0.015(6)
C61 0.177(7) 0.132(6) 0.219(9) 0.051(6) 0.068(7) 0.007(5)
C62 0.219(9) 0.184(8) 0.120(6) 0.048(5) 0.060(6) 0.056(7)
C63 0.161(7) 0.136(6) 0.168(7) 0.037(5) 0.045(6) -0.006(5)
C64 0.368(17) 0.162(9) 0.161(9) 0.011(7) 0.036(10) 0.016(10)
C65 0.179(8) 0.191(9) 0.234(10) 0.015(8) 0.098(7) -0.051(7)
C66 0.264(7) 0.118(4) 0.250(7) 0.040(4) 0.161(6) 0.064(4)
C67 0.264(7) 0.118(4) 0.250(7) 0.040(4) 0.161(6) 0.064(4)
C68 0.256(4) 0.255(4) 0.256(4) -0.0002(7) 0.125(2) 0.0008(7)
C69 0.256(4) 0.255(4) 0.256(4) -0.0002(7) 0.125(2) 0.0008(7)
C70 0.112(9) 0.168(12) 0.137(10) -0.058(9) 0.021(8) -0.010(8)
C71 0.149(11) 0.113(9) 0.175(12) -0.027(8) 0.079(10) 0.031(8)
C72 0.199(13) 0.109(8) 0.090(7) -0.003(6) 0.028(8) 0.036(9)
C73 0.41(3) 0.138(11) 0.160(12) 0.039(9) 0.183(16) 0.133(15)
C69A 0.256(4) 0.255(4) 0.256(4) -0.0002(7) 0.125(2) 0.0008(7)
N1 0.112(3) 0.081(2) 0.117(3) -0.009(2) 0.068(2) -0.009(2)
N2 0.122(3) 0.083(3) 0.117(3) -0.026(2) 0.074(3) -0.023(2)
N3 0.129(3) 0.070(2) 0.128(3) -0.025(2) 0.082(3) -0.022(2)
N4 0.126(4) 0.070(2) 0.207(5) -0.004(3) 0.083(4) -0.007(2)
N5 0.106(3) 0.067(2) 0.250(6) -0.003(3) 0.082(4) 0.004(2)
N6 0.120(5) 0.122(4) 0.271(8) 0.040(5) 0.098(5) 0.037(4)
N7 0.119(2) 0.0770(18) 0.128(2) -0.0098(16) 0.082(2) -0.0045(16)
N8 0.100(2) 0.076(2) 0.116(3) -0.003(2) 0.075(2) 0.0003(18)
N9 0.084(2) 0.071(2) 0.116(3) -0.0006(19) 0.061(2) -0.0011(16)
N10 0.081(2) 0.070(2) 0.119(3) -0.0132(19) 0.056(2) -0.0016(16)
N11 0.127(4) 0.142(4) 0.158(5) -0.040(4) 0.084(4) 0.016(3)
N12 0.097(3) 0.083(2) 0.116(3) -0.005(2) 0.057(2) 0.004(2)
N13 0.096(3) 0.083(2) 0.111(3) -0.012(2) 0.050(2) 0.0104(19)
N14 0.117(3) 0.107(3) 0.141(4) -0.023(3) 0.088(3) 0.002(2)
N15 0.110(3) 0.112(3) 0.137(3) -0.028(3) 0.091(3) -0.021(2)
N16 0.189(6) 0.173(6) 0.150(5) 0.009(5) 0.118(4) -0.024(5)
N17 0.105(3) 0.123(3) 0.099(3) -0.015(2) 0.046(2) 0.017(3)
N18 0.203(6) 0.099(3) 0.182(6) 0.019(3) 0.120(5) 0.009(4)
O1 0.158(3) 0.088(2) 0.136(3) -0.035(2) 0.082(3) -0.034(2)
O2 0.161(4) 0.068(2) 0.420(9) 0.004(4) 0.134(5) 0.017(3)
O3 0.135(4) 0.138(4) 0.564(14) 0.019(6) 0.168(6) 0.043(3)
O4 0.116(3) 0.184(5) 0.189(4) -0.019(4) 0.083(3) -0.011(3)
O5 0.120(2) 0.0839(19) 0.121(2) 0.0014(17) 0.081(2) 0.0030(17)
O6 0.090(2) 0.100(2) 0.139(3) -0.019(2) 0.065(2) -0.0092(17)
O7 0.152(4) 0.182(5) 0.195(5) -0.090(4) 0.096(4) -0.008(3)
O8 0.121(3) 0.219(5) 0.178(4) -0.051(4) 0.079(3) 0.040(3)
O9 0.109(2) 0.087(2) 0.120(3) -0.0057(19) 0.042(2) 0.0111(18)
O10 0.151(3) 0.183(4) 0.181(4) -0.021(3) 0.125(3) 0.013(3)
O11 0.194(5) 0.300(8) 0.200(5) 0.092(5) 0.145(4) 0.027(5)
O12 0.502(14) 0.143(5) 0.333(9) -0.008(6) 0.336(11) -0.057(7)
O13 0.109(2) 0.091(2) 0.106(2) -0.0012(17) 0.0604(19) 0.0171(17)
O14 0.107(2) 0.0686(16) 0.143(3) -0.0059(16) 0.087(2) -0.0061(15)
O15 0.0910(18) 0.0666(15) 0.111(2) 0.0055(14) 0.0588(16) 0.0046(13)
O16 0.0984(19) 0.0826(18) 0.123(2) 0.0220(16) 0.0770(18) 0.0161(15)
O17 0.170(8) 0.157(8) 0.172(8) 0.005(7) 0.092(7) 0.060(7)
P1 0.0916(7) 0.0709(6) 0.1145(9) 0.0094(6) 0.0688(7) 0.0079(5)

loop_
_atom_type_symbol
_atom_type_description
_atom_type_scat_dispersion_real
_atom_type_scat_dispersion_imag
_atom_type_scat_source
C C 0.0181 0.0091 'International Tables Vol C Tables 4.2.6.8 and 6.1.1.4'
H H 0.0000 0.0000 'International Tables Vol C Tables 4.2.6.8 and 6.1.1.4'
N N 0.0311 0.0180 'International Tables Vol C Tables 4.2.6.8 and 6.1.1.4'
O O 0.0492 0.0322 'International Tables Vol C Tables 4.2.6.8 and 6.1.1.4'
P P 0.2955 0.4335 'International Tables Vol C Tables 4.2.6.8 and 6.1.1.4'

loop_
_geom_angle_atom_site_label_1
_geom_angle_atom_site_label_2
_geom_angle_atom_site_label_3
_geom_angle
N1 C1 C2 112.0(4)
N1 C1 H1A 109.2
C2 C1 H1A 109.2
N1 C1 H1B 109.2
C2 C1 H1B 109.2
H1A C1 H1B 107.9
N2 C2 C1 113.0(4)
N2 C2 H2A 109.0
C1 C2 H2A 109.0
N2 C2 H2B 109.0
C1 C2 H2B 109.0
H2A C2 H2B 107.8
O1 C3 N3 123.5(5)
O1 C3 N2 121.2(6)
N3 C3 N2 115.3(4)
C9 C4 C5 120.6(6)
C9 C4 N3 119.9(5)
C5 C4 N3 119.5(6)
C6 C5 C4 119.8(6)
C6 C5 H5 120.1
C4 C5 H5 120.1
C7 C6 C5 119.5(6)
C7 C6 H6 120.3
C5 C6 H6 120.3
C6 C7 C8 123.6(7)
C6 C7 H7A 118.2
C8 C7 H7A 118.2
C7 C8 C9 117.1(7)
C7 C8 H8A 121.5
C9 C8 H8A 121.5
C4 C9 N4 118.8(5)
C4 C9 C8 119.4(6)
N4 C9 C8 121.8(6)
O2 C10 N5 126.0(7)
O2 C10 N4 124.2(6)
N5 C10 N4 109.8(5)
C16 C11 C12 117.9(6)
C16 C11 N5 117.1(5)
C12 C11 N5 125.0(6)
C11 C12 C13 120.6(6)
C11 C12 H12A 119.7
C13 C12 H12A 119.7
C14 C13 C12 120.4(7)
C14 C13 H13 119.8
C12 C13 H13 119.8
C13 C14 C15 120.2(6)
C13 C14 N6 120.5(6)
C15 C14 N6 119.3(6)
C14 C15 C16 119.7(5)
C14 C15 H15 120.2
C16 C15 H15 120.2
C11 C16 C15 120.8(5)
C11 C16 H16 119.6
C15 C16 H16 119.6
N1 C17 C18 112.4(4)
N1 C17 H17A 109.1
C18 C17 H17A 109.1
N1 C17 H17B 109.1
C18 C17 H17B 109.1
H17A C17 H17B 107.8
N7 C18 C17 112.5(4)
N7 C18 H18A 109.1
C17 C18 H18A 109.1
N7 C18 H18B 109.1
C17 C18 H18B 109.1
H18A C18 H18B 107.8
O5 C19 N7 122.1(5)
O5 C19 N8 124.1(4)
N7 C19 N8 113.8(4)
C25 C20 C21 118.9(4)
C25 C20 N8 119.9(4)
C21 C20 N8 121.2(4)
C22 C21 C20 120.3(5)
C22 C21 H21 119.8
C20 C21 H21 119.8
C23 C22 C21 120.0(4)
C23 C22 H22 120.0
C21 C22 H22 120.0
C22 C23 C24 121.7(5)
C22 C23 H23 119.2
C24 C23 H23 119.2
C23 C24 C25 119.0(5)
C23 C24 H24 120.5
C25 C24 H24 120.5
C20 C25 C24 120.2(4)
C20 C25 N9 117.3(4)
C24 C25 N9 122.6(4)
O6 C26 N9 124.7(4)
O6 C26 N10 123.9(4)
N9 C26 N10 111.4(4)
N10 C27 C32 117.6(4)
N10 C27 C28 123.9(4)
C32 C27 C28 118.5(4)
C29 C28 C27 118.9(4)
C29 C28 H28 120.5
C27 C28 H28 120.5
C30 C29 C28 119.9(5)
C30 C29 H29 120.0
C28 C29 H29 120.0
C29 C30 C31 122.6(5)
C29 C30 N11 118.1(5)
C31 C30 N11 119.3(5)
C30 C31 C32 118.5(5)
C30 C31 H31 120.7
C32 C31 H31 120.7
C31 C32 C27 121.4(5)
C31 C32 H32 119.3
C27 C32 H32 119.3
N1 C33 C34 112.4(4)
N1 C33 H33A 109.1
C34 C33 H33A 109.1
N1 C33 H33B 109.1
C34 C33 H33B 109.1
H33A C33 H33B 107.8
N12 C34 C33 112.2(4)
N12 C34 H34A 109.2
C33 C34 H34A 109.2
N12 C34 H34B 109.2
C33 C34 H34B 109.2
H34A C34 H34B 107.9
O9 C35 N12 123.6(5)
O9 C35 N13 122.7(5)
N12 C35 N13 113.7(5)
C37 C36 C41 119.3(5)
C37 C36 N13 121.0(6)
C41 C36 N13 119.6(5)
C36 C37 C38 121.0(7)
C36 C37 H37 119.5
C38 C37 H37 119.5
C39 C38 C37 119.7(7)
C39 C38 H38 120.1
C37 C38 H38 120.1
C38 C39 C40 121.0(6)
C38 C39 H39 119.5
C40 C39 H39 119.5
C39 C40 C41 119.9(7)
C39 C40 H40 120.1
C41 C40 H40 120.1
N14 C41 C36 117.8(4)
N14 C41 C40 123.1(6)
C36 C41 C40 119.1(6)
O10 C42 N14 125.3(6)
O10 C42 N15 122.3(6)
N14 C42 N15 112.3(4)
C48 C43 C44 117.6(6)
C48 C43 N15 117.6(4)
C44 C43 N15 124.8(6)
C45 C44 C43 119.7(7)
C45 C44 H44 120.2
C43 C44 H44 120.2
C46 C45 C44 121.5(6)
C46 C45 H45 119.3
C44 C45 H45 119.3
C47 C46 C45 119.5(7)
C47 C46 N16 118.8(7)
C45 C46 N16 121.7(6)
C46 C47 C48 119.3(7)
C46 C47 H47 120.3
C48 C47 H47 120.3
C43 C48 C47 122.4(5)
C43 C48 H48 118.8
C47 C48 H48 118.8
O13 C49 C50 109.2(4)
O13 C49 H49A 109.8
C50 C49 H49A 109.8
O13 C49 H49B 109.8
C50 C49 H49B 109.8
H49A C49 H49B 108.3
N17 C50 C49 115.7(5)
N17 C50 H50A 108.3
C49 C50 H50A 108.3
N17 C50 H50B 108.3
C49 C50 H50B 108.3
H50A C50 H50B 107.4
N17 C51 H51A 109.5
N17 C51 H51B 109.5
H51A C51 H51B 109.5
N17 C51 H51C 109.5
H51A C51 H51C 109.5
H51B C51 H51C 109.5
N17 C52 H52A 109.5
N17 C52 H52B 109.5
H52A C52 H52B 109.5
N17 C52 H52C 109.5
H52A C52 H52C 109.5
H52B C52 H52C 109.5
N17 C53 H53A 109.5
N17 C53 H53B 109.5
H53A C53 H53B 109.5
N17 C53 H53C 109.5
H53A C53 H53C 109.5
H53B C53 H53C 109.5
C55 C54 N18 116.4(7)
C55 C54 H54A 108.2
N18 C54 H54A 108.2
C55 C54 H54B 108.2
N18 C54 H54B 108.2
H54A C54 H54B 107.3
C54 C55 C56 108.3(9)
C54 C55 H55A 110.0
C56 C55 H55A 110.0
C54 C55 H55B 110.0
C56 C55 H55B 110.0
H55A C55 H55B 108.4
C57 C56 C55 109.8(11)
C57 C56 H56A 109.7
C55 C56 H56A 109.7
C57 C56 H56B 109.7
C55 C56 H56B 109.7
H56A C56 H56B 108.2
C56 C57 H57A 109.5
C56 C57 H57B 109.5
H57A C57 H57B 109.5
C56 C57 H57C 109.5
H57A C57 H57C 109.5
H57B C57 H57C 109.5
C59 C58 N18 119.0(5)
C59 C58 H58A 107.6
N18 C58 H58A 107.6
C59 C58 H58B 107.6
N18 C58 H58B 107.6
H58A C58 H58B 107.0
C58 C59 C60 109.3(6)
C58 C59 H59A 109.8
C60 C59 H59A 109.8
C58 C59 H59B 109.8
C60 C59 H59B 109.8
H59A C59 H59B 108.3
C61 C60 C59 128.0(9)
C61 C60 H60A 105.3
C59 C60 H60A 105.3
C61 C60 H60B 105.3
C59 C60 H60B 105.3
H60A C60 H60B 106.0
C60 C61 H61A 109.5
C60 C61 H61B 109.5
H61A C61 H61B 109.5
C60 C61 H61C 109.5
H61A C61 H61C 109.5
H61B C61 H61C 109.5
C63 C62 N18 113.2(7)
C63 C62 H62A 108.9
N18 C62 H62A 108.9
C63 C62 H62B 108.9
N18 C62 H62B 108.9
H62A C62 H62B 107.8
C62 C63 C64 100.2(9)
C62 C63 H63A 111.7
C64 C63 H63A 111.7
C62 C63 H63B 111.7
C64 C63 H63B 111.7
H63A C63 H63B 109.5
C65 C64 C63 118.0(10)
C65 C64 H64A 107.8
C63 C64 H64A 107.8
C65 C64 H64B 107.8
C63 C64 H64B 107.8
H64A C64 H64B 107.1
C64 C65 H65A 109.5
C64 C65 H65B 109.5
H65A C65 H65B 109.5
C64 C65 H65C 109.5
H65A C65 H65C 109.5
H65B C65 H65C 109.5
N18 C66 C67 113.4(6)
N18 C66 H66A 108.9
C67 C66 H66A 108.9
N18 C66 H66B 108.9
C67 C66 H66B 108.9
H66A C66 H66B 107.7
C66 C67 C68 107.7(7)
C66 C67 H67A 110.2
C68 C67 H67A 110.2
C66 C67 H67B 110.2
C68 C67 H67B 110.2
H67A C67 H67B 108.5
C69 C68 C67 111.1(13)
C69 C68 H68A 109.4
C67 C68 H68A 109.4
C69 C68 H68B 109.4
C67 C68 H68B 109.4
H68A C68 H68B 108.0
C69A C69 C68 159(3)
C71 C70 H73 109.5
C71 C70 H71 109.5
H73 C70 H71 109.5
C71 C70 H69 109.5
H73 C70 H69 109.5
H71 C70 H69 109.5
C70 C71 O17 107.9(11)
C70 C71 H70A 110.1
O17 C71 H70A 110.1
C70 C71 H70B 110.1
O17 C71 H70B 110.1
H70A C71 H70B 108.4
O17 C72 C73 101.8(13)
O17 C72 H71A 111.4
C73 C72 H71A 111.4
O17 C72 H71B 111.4
C73 C72 H71B 111.4
H71A C72 H71B 109.3
C72 C73 H72A 109.5
C72 C73 H72B 109.5
H72A C73 H72B 109.5
C72 C73 H72C 109.5
H72A C73 H72C 109.5
H72B C73 H72C 109.5
C17 N1 C33 112.2(4)
C17 N1 C1 111.1(4)
C33 N1 C1 111.0(4)
C3 N2 C2 121.9(4)
C3 N2 H2 119.1
C2 N2 H2 119.1
C3 N3 C4 123.5(4)
C3 N3 H3 118.3
C4 N3 H3 118.3
C10 N4 C9 129.0(5)
C10 N4 H4 115.5
C9 N4 H4 115.5
C10 N5 C11 127.7(5)
C10 N5 H5A 116.1
C11 N5 H5A 116.1
O4 N6 O3 123.5(7)
O4 N6 C14 118.1(6)
O3 N6 C14 118.1(7)
C19 N7 C18 121.1(4)
C19 N7 H7 119.5
C18 N7 H7 119.5
C19 N8 C20 124.7(4)
C19 N8 H8 117.6
C20 N8 H8 117.6
C26 N9 C25 126.6(4)
C26 N9 H9 116.7
C25 N9 H9 116.7
C27 N10 C26 128.2(4)
C27 N10 H10 115.9
C26 N10 H10 115.9
O8 N11 O7 122.9(5)
O8 N11 C30 118.4(6)
O7 N11 C30 118.7(5)
C35 N12 C34 121.0(4)
C35 N12 H12 119.5
C34 N12 H12 119.5
C35 N13 C36 123.2(4)
C35 N13 H13A 118.4
C36 N13 H13A 118.4
C42 N14 C41 129.0(5)
C42 N14 H14 115.5
C41 N14 H14 115.5
C42 N15 C43 129.9(4)
C42 N15 H15A 115.1
C43 N15 H15A 115.1
O12 N16 O11 120.0(8)
O12 N16 C46 119.9(6)
O11 N16 C46 119.4(8)
C50 N17 C51 106.3(5)
C50 N17 C52 112.7(5)
C51 N17 C52 108.8(5)
C50 N17 C53 111.3(4)
C51 N17 C53 108.5(5)
C52 N17 C53 109.1(4)
C58 N18 C66 108.4(5)
C58 N18 C62 107.0(6)
C66 N18 C62 114.9(7)
C58 N18 C54 108.3(6)
C66 N18 C54 109.6(6)
C62 N18 C54 108.4(7)
C49 O13 P1 119.6(3)
C71 O17 C72 108.5(10)
O14 P1 O16 111.68(17)
O14 P1 O15 113.07(16)
O16 P1 O15 113.68(18)
O14 P1 O13 107.60(19)
O16 P1 O13 107.81(16)
O15 P1 O13 102.24(16)

loop_
_geom_bond_atom_site_label_1
_geom_bond_atom_site_label_2
_geom_bond_distance
C1 N1 1.478(6)
C1 C2 1.519(6)
C1 H1A 0.9900
C1 H1B 0.9900
C2 N2 1.424(6)
C2 H2A 0.9900
C2 H2B 0.9900
C3 O1 1.224(5)
C3 N3 1.359(7)
C3 N2 1.372(6)
C4 C9 1.382(8)
C4 C5 1.396(7)
C4 N3 1.430(6)
C5 C6 1.368(8)
C5 H5 0.9500
C6 C7 1.344(9)
C6 H6 0.9500
C7 C8 1.390(9)
C7 H7A 0.9500
C8 C9 1.413(8)
C8 H8A 0.9500
C9 N4 1.408(7)
C10 O2 1.197(7)
C10 N5 1.372(7)
C10 N4 1.388(8)
C11 C16 1.359(7)
C11 C12 1.364(8)
C11 N5 1.402(7)
C12 C13 1.372(10)
C12 H12A 0.9500
C13 C14 1.321(9)
C13 H13 0.9500
C14 C15 1.361(7)
C14 N6 1.482(8)
C15 C16 1.369(6)
C15 H15 0.9500
C16 H16 0.9500
C17 N1 1.450(6)
C17 C18 1.504(7)
C17 H17A 0.9900
C17 H17B 0.9900
C18 N7 1.466(6)
C18 H18A 0.9900
C18 H18B 0.9900
C19 O5 1.228(5)
C19 N7 1.345(5)
C19 N8 1.376(6)
C20 C25 1.397(6)
C20 C21 1.406(6)
C20 N8 1.414(5)
C21 C22 1.384(7)
C21 H21 0.9500
C22 C23 1.358(7)
C22 H22 0.9500
C23 C24 1.388(6)
C23 H23 0.9500
C24 C25 1.399(6)
C24 H24 0.9500
C25 N9 1.410(5)
C26 O6 1.207(5)
C26 N9 1.375(5)
C26 N10 1.379(5)
C27 N10 1.376(5)
C27 C32 1.383(6)
C27 C28 1.403(6)
C28 C29 1.386(6)
C28 H28 0.9500
C29 C30 1.350(7)
C29 H29 0.9500
C30 C31 1.351(7)
C30 N11 1.479(6)
C31 C32 1.374(6)
C31 H31 0.9500
C32 H32 0.9500
C33 N1 1.474(6)
C33 C34 1.518(7)
C33 H33A 0.9900
C33 H33B 0.9900
C34 N12 1.439(6)
C34 H34A 0.9900
C34 H34B 0.9900
C35 O9 1.232(6)
C35 N12 1.348(6)
C35 N13 1.386(6)
C36 C37 1.381(7)
C36 C41 1.390(7)
C36 N13 1.418(6)
C37 C38 1.397(8)
C37 H37 0.9500
C38 C39 1.344(9)
C38 H38 0.9500
C39 C40 1.387(9)
C39 H39 0.9500
C40 C41 1.408(7)
C40 H40 0.9500
C41 N14 1.386(6)
C42 O10 1.235(6)
C42 N14 1.360(7)
C42 N15 1.372(7)
C43 C48 1.360(7)
C43 C44 1.376(7)
C43 N15 1.391(6)
C44 C45 1.367(10)
C44 H44 0.9500
C45 C46 1.351(9)
C45 H45 0.9500
C46 C47 1.350(7)
C46 N16 1.458(9)
C47 C48 1.364(8)
C47 H47 0.9500
C48 H48 0.9500
C49 O13 1.402(6)
C49 C50 1.522(7)
C49 H49A 0.9900
C49 H49B 0.9900
C50 N17 1.465(6)
C50 H50A 0.9900
C50 H50B 0.9900
C51 N17 1.488(7)
C51 H51A 0.9800
C51 H51B 0.9800
C51 H51C 0.9800
C52 N17 1.488(7)
C52 H52A 0.9800
C52 H52B 0.9800
C52 H52C 0.9800
C53 N17 1.517(6)
C53 H53A 0.9800
C53 H53B 0.9800
C53 H53C 0.9800
C54 C55 1.497(11)
C54 N18 1.538(9)
C54 H54A 0.9900
C54 H54B 0.9900
C55 C56 1.590(13)
C55 H55A 0.9900
C55 H55B 0.9900
C56 C57 1.454(16)
C56 H56A 0.9900
C56 H56B 0.9900
C57 H57A 0.9800
C57 H57B 0.9800
C57 H57C 0.9800
C58 C59 1.432(8)
C58 N18 1.501(7)
C58 H58A 0.9900
C58 H58B 0.9900
C59 C60 1.579(10)
C59 H59A 0.9900
C59 H59B 0.9900
C60 C61 1.411(10)
C60 H60A 0.9900
C60 H60B 0.9900
C61 H61A 0.9800
C61 H61B 0.9800
C61 H61C 0.9800
C62 C63 1.438(10)
C62 N18 1.525(8)
C62 H62A 0.9900
C62 H62B 0.9900
C63 C64 1.481(11)
C63 H63A 0.9900
C63 H63B 0.9900
C64 C65 1.365(10)
C64 H64A 0.9900
C64 H64B 0.9900
C65 H65A 0.9800
C65 H65B 0.9800
C65 H65C 0.9800
C66 N18 1.507(8)
C66 C67 1.569(10)
C66 H66A 0.9900
C66 H66B 0.9900
C67 C68 1.590(11)
C67 H67A 0.9900
C67 H67B 0.9900
C68 C69 1.529(13)
C68 H68A 0.9900
C68 H68B 0.9900
C69 C69A 1.30(3)
C70 C71 1.413(15)
C70 H73 0.9800
C70 H71 0.9800
C70 H69 0.9800
C71 O17 1.439(13)
C71 H70A 0.9900
C71 H70B 0.9900
C72 O17 1.487(15)
C72 C73 1.532(16)
C72 H71A 0.9900
C72 H71B 0.9900
C73 H72A 0.9800
C73 H72B 0.9800
C73 H72C 0.9800
N2 H2 0.8800
N3 H3 0.8800
N4 H4 0.8800
N5 H5A 0.8800
N6 O4 1.196(7)
N6 O3 1.217(8)
N7 H7 0.8800
N8 H8 0.8800
N9 H9 0.8800
N10 H10 0.8800
N11 O8 1.212(6)
N11 O7 1.216(6)
N12 H12 0.8800
N13 H13A 0.8800
N14 H14 0.8800
N15 H15A 0.8800
N16 O12 1.186(8)
N16 O11 1.200(6)
O13 P1 1.595(3)
O14 P1 1.508(3)
O15 P1 1.513(3)
O16 P1 1.511(3)

loop_
_geom_torsion_atom_site_label_1
_geom_torsion_atom_site_label_2
_geom_torsion_atom_site_label_3
_geom_torsion_atom_site_label_4
_geom_torsion
N1 C1 C2 N2 65.9(6)
C9 C4 C5 C6 1.4(8)
N3 C4 C5 C6 179.0(5)
C4 C5 C6 C7 0.0(10)
C5 C6 C7 C8 -1.1(13)
C6 C7 C8 C9 0.8(13)
C5 C4 C9 N4 176.2(5)
N3 C4 C9 N4 -1.5(8)
C5 C4 C9 C8 -1.7(9)
N3 C4 C9 C8 -179.3(5)
C7 C8 C9 C4 0.6(11)
C7 C8 C9 N4 -177.2(7)
C16 C11 C12 C13 7.0(18)
N5 C11 C12 C13 -173.1(11)
C11 C12 C13 C14 -8(2)
C12 C13 C14 C15 4.1(19)
C12 C13 C14 N6 -176.8(11)
C13 C14 C15 C16 -0.4(12)
N6 C14 C15 C16 -179.5(6)
C12 C11 C16 C15 -3.3(12)
N5 C11 C16 C15 176.8(6)
C14 C15 C16 C11 0.0(9)
N1 C17 C18 N7 67.6(5)
C25 C20 C21 C22 0.8(7)
N8 C20 C21 C22 179.2(4)
C20 C21 C22 C23 0.9(7)
C21 C22 C23 C24 -1.9(8)
C22 C23 C24 C25 1.0(7)
C21 C20 C25 C24 -1.7(6)
N8 C20 C25 C24 180.0(4)
C21 C20 C25 N9 179.1(4)
N8 C20 C25 N9 0.7(6)
C23 C24 C25 C20 0.8(6)
C23 C24 C25 N9 179.9(4)
N10 C27 C28 C29 -178.1(5)
C32 C27 C28 C29 2.8(7)
C27 C28 C29 C30 0.1(8)
C28 C29 C30 C31 -1.6(9)
C28 C29 C30 N11 178.3(5)
C29 C30 C31 C32 0.3(10)
N11 C30 C31 C32 -179.7(5)
C30 C31 C32 C27 2.7(9)
N10 C27 C32 C31 176.7(5)
C28 C27 C32 C31 -4.2(8)
N1 C33 C34 N12 65.1(6)
C41 C36 C37 C38 2.2(8)
N13 C36 C37 C38 -178.9(5)
C36 C37 C38 C39 -1.1(10)
C37 C38 C39 C40 -0.7(11)
C38 C39 C40 C41 1.2(10)
C37 C36 C41 N14 178.4(5)
N13 C36 C41 N14 -0.5(7)
C37 C36 C41 C40 -1.6(8)
N13 C36 C41 C40 179.5(5)
C39 C40 C41 N14 179.9(6)
C39 C40 C41 C36 -0.1(9)
C48 C43 C44 C45 2.3(10)
N15 C43 C44 C45 -179.1(6)
C43 C44 C45 C46 -2.2(11)
C44 C45 C46 C47 2.2(12)
C44 C45 C46 N16 179.5(7)
C45 C46 C47 C48 -2.3(12)
N16 C46 C47 C48 -179.6(7)
C44 C43 C48 C47 -2.4(11)
N15 C43 C48 C47 178.8(6)
C46 C47 C48 C43 2.5(12)
O13 C49 C50 N17 -76.8(6)
N18 C54 C55 C56 174.2(9)
C54 C55 C56 C57 171.0(14)
N18 C58 C59 C60 -164.5(7)
C58 C59 C60 C61 63.9(12)
N18 C62 C63 C64 168.4(7)
C62 C63 C64 C65 -136.8(13)
N18 C66 C67 C68 173.4(8)
C66 C67 C68 C69 -73.1(15)
C67 C68 C69 C69A -87(7)
C18 C17 N1 C33 -154.7(4)
C18 C17 N1 C1 80.4(5)
C34 C33 N1 C17 79.5(5)
C34 C33 N1 C1 -155.5(4)
C2 C1 N1 C17 -152.1(5)
C2 C1 N1 C33 82.3(5)
O1 C3 N2 C2 10.0(7)
N3 C3 N2 C2 -169.8(4)
C1 C2 N2 C3 77.9(6)
O1 C3 N3 C4 9.8(8)
N2 C3 N3 C4 -170.4(4)
C9 C4 N3 C3 -139.6(5)
C5 C4 N3 C3 42.7(7)
O2 C10 N4 C9 -7.0(14)
N5 C10 N4 C9 170.0(6)
C4 C9 N4 C10 172.6(7)
C8 C9 N4 C10 -9.6(11)
O2 C10 N5 C11 -13.7(15)
N4 C10 N5 C11 169.4(7)
C16 C11 N5 C10 170.3(8)
C12 C11 N5 C10 -9.5(15)
C13 C14 N6 O4 172.7(11)
C15 C14 N6 O4 -8.3(12)
C13 C14 N6 O3 -13.5(14)
C15 C14 N6 O3 165.6(8)
O5 C19 N7 C18 3.2(6)
N8 C19 N7 C18 -177.6(4)
C17 C18 N7 C19 81.1(5)
O5 C19 N8 C20 6.9(7)
N7 C19 N8 C20 -172.3(4)
C25 C20 N8 C19 -145.9(4)
C21 C20 N8 C19 35.8(6)
O6 C26 N9 C25 3.5(7)
N10 C26 N9 C25 -177.6(4)
C20 C25 N9 C26 -164.9(4)
C24 C25 N9 C26 15.9(6)
C32 C27 N10 C26 -178.4(4)
C28 C27 N10 C26 2.5(7)
O6 C26 N10 C27 -4.7(7)
N9 C26 N10 C27 176.4(4)
C29 C30 N11 O8 -177.1(6)
C31 C30 N11 O8 2.8(9)
C29 C30 N11 O7 3.3(9)
C31 C30 N11 O7 -176.7(6)
O9 C35 N12 C34 -0.1(7)
N13 C35 N12 C34 -178.8(4)
C33 C34 N12 C35 85.1(5)
O9 C35 N13 C36 7.8(7)
N12 C35 N13 C36 -173.5(4)
C37 C36 N13 C35 46.5(7)
C41 C36 N13 C35 -134.6(5)
O10 C42 N14 C41 -1.0(10)
N15 C42 N14 C41 179.4(5)
C36 C41 N14 C42 -178.8(5)
C40 C41 N14 C42 1.2(9)
O10 C42 N15 C43 -1.0(9)
N14 C42 N15 C43 178.7(5)
C48 C43 N15 C42 -169.1(6)
C44 C43 N15 C42 12.3(9)
C47 C46 N16 O12 -2.8(13)
C45 C46 N16 O12 179.9(9)
C47 C46 N16 O11 -173.1(7)
C45 C46 N16 O11 9.6(11)
C49 C50 N17 C51 -173.4(5)
C49 C50 N17 C52 -54.3(6)
C49 C50 N17 C53 68.7(7)
C59 C58 N18 C66 -175.9(8)
C59 C58 N18 C62 59.6(9)
C59 C58 N18 C54 -57.0(9)
C67 C66 N18 C58 -176.0(7)
C67 C66 N18 C62 -56.3(10)
C67 C66 N18 C54 66.0(10)
C63 C62 N18 C58 59.3(9)
C63 C62 N18 C66 -61.2(10)
C63 C62 N18 C54 175.9(7)
C55 C54 N18 C58 -64.6(9)
C55 C54 N18 C66 53.5(10)
C55 C54 N18 C62 179.6(8)
C50 C49 O13 P1 175.0(3)
C70 C71 O17 C72 174.9(12)
C73 C72 O17 C71 -176.6(11)
C49 O13 P1 O14 -64.5(4)
C49 O13 P1 O16 56.1(4)
C49 O13 P1 O15 176.2(4)

loop_
_platon_squeeze_void_nr
_platon_squeeze_void_average_x
_platon_squeeze_void_average_y
_platon_squeeze_void_average_z
_platon_squeeze_void_volume
_platon_squeeze_void_count_electrons
_platon_squeeze_void_content
1 0.500 0.000 0.500 577 117 ' '
2 1.000 0.500 0.000 576 117 ' '
